data_1568001
loop_
_publ_author_name
'Larsen, Emil M. H.'
'Bonde, Niels A.'
'Weihe, H&#xf8;gni'
'Ollivier, Jacques'
'Vosch, Tom'
'Lohmiller, Thomas'
'Holldack, Karsten'
'Schnegg, Alexander'
'Perfetti, Mauro'
'Bendix, Jesper'

_publ_section_title
;
 Experimental assignment of long-range magnetic communication through Pd
 &amp; Pt metallophilic contacts.
;
_journal_issue 2
_journal_name_full 'Chemical science'
_journal_page_first 266
_journal_page_last 276
_journal_paper_doi 10.1039/d2sc05201f
_journal_volume 14
_journal_year 2023
_chemical_formula_moiety 'C18 H22 Co N2 O4 Pd S4'
_chemical_formula_sum 'C18 H22 Co N2 O4 Pd S4'
_chemical_formula_weight 623.94
_space_group_crystal_system monoclinic
_space_group_IT_number 15
_space_group_name_Hall '-C 2yc'
_space_group_name_H-M_alt 'C 1 2/c 1'
_atom_sites_solution_hydrogens geom
_atom_sites_solution_primary dual
_audit_creation_date 2022-06-01
_audit_creation_method
;
Olex2 1.3
(compiled 2020.11.12 svn.r5f609507 for OlexSys, GUI svn.r6408)
;
_audit_update_record
;
2022-09-16 deposited with the CCDC.	2022-11-22 downloaded from the CCDC.
;
_cell_angle_alpha 90
_cell_angle_beta 97.317(2)
_cell_angle_gamma 90
_cell_formula_units_Z 4
_cell_length_a 9.7593(7)
_cell_length_b 18.2739(12)
_cell_length_c 13.1854(8)
_cell_measurement_reflns_used 9871
_cell_measurement_temperature 100
_cell_measurement_theta_max 32.652
_cell_measurement_theta_min 2.229
_cell_volume 2332.3(3)
_computing_cell_refinement 'SAINT V8.40A (Bruker, 2019)'
_computing_data_reduction 'SAINT V8.40A (Bruker, 2019)'
_computing_molecular_graphics 'Olex2 1.3 (Dolomanov et al., 2009)'
_computing_publication_material 'Olex2 1.3 (Dolomanov et al., 2009)'
_computing_structure_refinement 'SHELXL 2018/1 (Sheldrick, 2015)'
_computing_structure_solution 'SHELXT 2014/5 (Sheldrick, 2014)'
_diffrn_ambient_temperature 100
_diffrn_measured_fraction_theta_full 0.998
_diffrn_measured_fraction_theta_max 0.999
_diffrn_measurement_device_type 'Bruker APEX-II CCD'
_diffrn_measurement_method '\f and \w scans'
_diffrn_radiation_type MoK\a
_diffrn_radiation_wavelength 0.71073
_diffrn_reflns_av_R_equivalents 0.0496
_diffrn_reflns_av_unetI/netI 0.0351
_diffrn_reflns_Laue_measured_fraction_full 0.998
_diffrn_reflns_Laue_measured_fraction_max 0.999
_diffrn_reflns_limit_h_max 13
_diffrn_reflns_limit_h_min -13
_diffrn_reflns_limit_k_max 26
_diffrn_reflns_limit_k_min -26
_diffrn_reflns_limit_l_max 18
_diffrn_reflns_limit_l_min -16
_diffrn_reflns_number 23760
_diffrn_reflns_point_group_measured_fraction_full 0.998
_diffrn_reflns_point_group_measured_fraction_max 0.999
_diffrn_reflns_theta_full 25.242
_diffrn_reflns_theta_max 30.506
_diffrn_reflns_theta_min 2.229
_diffrn_source_current 1.0
_diffrn_source_power 0.05
_diffrn_source_voltage 50.0
_diffrn_standards_number 0
_exptl_absorpt_coefficient_mu 1.867
_exptl_absorpt_correction_T_max 0.7464
_exptl_absorpt_correction_T_min 0.6312
_exptl_absorpt_correction_type multi-scan
_exptl_absorpt_process_details
;
SADABS-2016/2 (Bruker,2016) was used for absorption correction.
wR2(int) was 0.1318 before and 0.0735 after correction.
The Ratio of minimum to maximum transmission is 0.8457.
The \l/2 correction factor is Not present.
;
_exptl_crystal_colour 'clear brown'
_exptl_crystal_colour_lustre clear
_exptl_crystal_colour_primary brown
_exptl_crystal_density_diffrn 1.777
_exptl_crystal_description irregular
_exptl_crystal_F_000 1252
_exptl_crystal_size_max 0.251
_exptl_crystal_size_mid 0.186
_exptl_crystal_size_min 0.126
_refine_diff_density_max 0.703
_refine_diff_density_min -0.655
_refine_diff_density_rms 0.109
_refine_ls_extinction_method none
_refine_ls_goodness_of_fit_ref 1.029
_refine_ls_hydrogen_treatment constr
_refine_ls_matrix_type full
_refine_ls_number_parameters 141
_refine_ls_number_reflns 3562
_refine_ls_number_restraints 0
_refine_ls_restrained_S_all 1.029
_refine_ls_R_factor_all 0.0431
_refine_ls_R_factor_gt 0.0287
_refine_ls_shift/su_max 0.001
_refine_ls_shift/su_mean 0.000
_refine_ls_structure_factor_coef Fsqd
_refine_ls_weighting_details 'w=1/[\s^2^(Fo^2^)+(0.0174P)^2^+5.0957P] where P=(Fo^2^+2Fc^2^)/3'
_refine_ls_weighting_scheme calc
_refine_ls_wR_factor_gt 0.0514
_refine_ls_wR_factor_ref 0.0555
_reflns_Friedel_coverage 0.000
_reflns_number_gt 2956
_reflns_number_total 3562
_reflns_threshold_expression 'I > 2\s(I)'
_cod_data_source_file d2sc05201f2.cif
_cod_data_source_block mo_d8v5501_0m_a
_cod_depositor_comments 'Adding full bibliography for 1567999--1568004.cif.'
_cod_database_code 1568001
_shelx_shelxl_version_number 2018/1
_shelx_space_group_comment
;
The symmetry employed for this shelxl refinement is uniquely defined
by the following loop, which should always be used as a source of
symmetry information in preference to the above space-group names.
They are only intended as comments.
;
_shelx_estimated_absorpt_t_max 0.799
_shelx_estimated_absorpt_t_min 0.651
_olex2_refinement_description
;
1. Fixed Uiso
 At 1.2 times of:
  All C(H) groups
 At 1.5 times of:
  All C(H,H,H) groups
2.a Aromatic/amide H refined with riding coordinates:
 C009(H009), C00A(H00A), C00B(H00B), C00C(H00C), C00F(H00F), C00G(H00G)
2.b Idealised Me refined as rotating group:
 C00H(H00D,H00E,H00H), C00I(H00I,H00J,H00K)
;
_olex2_submission_special_instructions 'No special instructions were received'

loop_
_space_group_symop_operation_xyz
'x, y, z'
'-x, y, -z+1/2'
'x+1/2, y+1/2, z'
'-x+1/2, y+1/2, -z+1/2'
'-x, -y, -z'
'x, -y, z-1/2'
'-x+1/2, -y+1/2, -z'
'x+1/2, -y+1/2, z-1/2'

loop_
_atom_site_label
_atom_site_type_symbol
_atom_site_fract_x
_atom_site_fract_y
_atom_site_fract_z
_atom_site_U_iso_or_equiv
_atom_site_adp_type
_atom_site_occupancy
_atom_site_site_symmetry_order
_atom_site_calc_flag
_atom_site_refinement_flags_posn
_atom_site_refinement_flags_adp
_atom_site_refinement_flags_occupancy
_atom_site_disorder_assembly
_atom_site_disorder_group
Pd01 Pd 0.500000 0.29025(2) 0.750000 0.00963(6) Uani 1 2 d S T P . .
Co02 Co 0.500000 0.43318(2) 0.750000 0.00855(8) Uani 1 2 d S T P . .
S003 S 0.37089(5) 0.29236(3) 0.88646(4) 0.01491(10) Uani 1 1 d . . . . .
S004 S 0.29673(5) 0.29433(3) 0.63613(4) 0.01539(10) Uani 1 1 d . . . . .
O005 O 0.33935(14) 0.43188(7) 0.83851(10) 0.0131(3) Uani 1 1 d . . . . .
O006 O 0.36335(14) 0.43290(7) 0.61484(10) 0.0131(3) Uani 1 1 d . . . . .
N007 N 0.500000 0.54835(13) 0.750000 0.0116(5) Uani 1 2 d S T P . .
N008 N 0.500000 0.15146(13) 0.750000 0.0118(5) Uani 1 2 d S T P . .
C009 C 0.3931(2) 0.11338(11) 0.77692(14) 0.0143(4) Uani 1 1 d . . . . .
H009 H 0.316219 0.139673 0.795685 0.017 Uiso 1 1 calc R U . . .
C00A C 0.500000 0.70026(17) 0.750000 0.0222(7) Uani 1 2 d S T P . .
H00A H 0.499999 0.752246 0.749998 0.027 Uiso 1 2 calc R U P . .
C00B C 0.500000 -0.00064(16) 0.750000 0.0201(6) Uani 1 2 d S T P . .
H00B H 0.500004 -0.052626 0.750002 0.024 Uiso 1 2 calc R U P . .
C00C C 0.3889(2) 0.03767(12) 0.77883(15) 0.0180(4) Uani 1 1 d . . . . .
H00C H 0.311673 0.012653 0.799397 0.022 Uiso 1 1 calc R U . . .
C00D C 0.2863(2) 0.38041(11) 0.58594(14) 0.0120(4) Uani 1 1 d . . . . .
C00E C 0.3092(2) 0.37966(11) 0.89190(15) 0.0129(4) Uani 1 1 d . . . . .
C00F C 0.4841(2) 0.58627(11) 0.83507(15) 0.0148(4) Uani 1 1 d . . . . .
H00F H 0.473006 0.560048 0.895698 0.018 Uiso 1 1 calc R U . . .
C00G C 0.4833(2) 0.66196(12) 0.83787(17) 0.0197(4) Uani 1 1 d . . . . .
H00G H 0.471402 0.687147 0.899174 0.024 Uiso 1 1 calc R U . . .
C00H C 0.1722(2) 0.39361(12) 0.49937(16) 0.0191(4) Uani 1 1 d . . . . .
H00D H 0.212295 0.409876 0.438713 0.029 Uiso 1 1 calc R U . . .
H00E H 0.109713 0.431407 0.519426 0.029 Uiso 1 1 calc R U . . .
H00H H 0.120632 0.348134 0.483745 0.029 Uiso 1 1 calc R U . . .
C00I C 0.2112(2) 0.39378(13) 0.96911(17) 0.0214(5) Uani 1 1 d . . . . .
H00I H 0.123706 0.412727 0.934171 0.032 Uiso 1 1 calc R U . . .
H00J H 0.251819 0.429785 1.019229 0.032 Uiso 1 1 calc R U . . .
H00K H 0.194119 0.348011 1.004166 0.032 Uiso 1 1 calc R U . . .

loop_
_atom_site_aniso_label
_atom_site_aniso_U_11
_atom_site_aniso_U_22
_atom_site_aniso_U_33
_atom_site_aniso_U_23
_atom_site_aniso_U_13
_atom_site_aniso_U_12
Pd01 0.01421(11) 0.00684(10) 0.00796(9) 0.000 0.00191(7) 0.000
Co02 0.01014(18) 0.00714(18) 0.00857(16) 0.000 0.00200(13) 0.000
S003 0.0228(3) 0.0102(2) 0.0129(2) 0.00129(18) 0.00707(19) -0.0002(2)
S004 0.0181(3) 0.0120(2) 0.0150(2) 0.00035(19) -0.00197(18) -0.0038(2)
O005 0.0133(7) 0.0118(7) 0.0149(7) 0.0038(5) 0.0048(5) 0.0026(5)
O006 0.0147(7) 0.0111(7) 0.0131(6) 0.0006(5) 0.0003(5) -0.0008(6)
N007 0.0095(11) 0.0115(11) 0.0138(11) 0.000 0.0013(9) 0.000
N008 0.0141(12) 0.0119(12) 0.0093(10) 0.000 0.0011(8) 0.000
C009 0.0157(10) 0.0159(10) 0.0110(9) -0.0018(7) 0.0001(7) 0.0010(8)
C00A 0.0244(17) 0.0084(14) 0.0321(17) 0.000 -0.0031(13) 0.000
C00B 0.0352(18) 0.0082(14) 0.0149(13) 0.000 -0.0041(12) 0.000
C00C 0.0223(11) 0.0160(10) 0.0151(9) 0.0004(8) -0.0001(8) -0.0072(8)
C00D 0.0114(9) 0.0154(9) 0.0095(8) -0.0011(7) 0.0029(7) 0.0009(7)
C00E 0.0123(9) 0.0142(9) 0.0119(8) -0.0002(7) 0.0006(7) 0.0004(7)
C00F 0.0163(10) 0.0137(10) 0.0145(9) -0.0007(8) 0.0025(7) 0.0019(8)
C00G 0.0219(11) 0.0153(10) 0.0210(10) -0.0052(8) -0.0005(8) 0.0032(9)
C00H 0.0177(11) 0.0214(11) 0.0168(10) 0.0002(8) -0.0037(8) 0.0001(9)
C00I 0.0238(12) 0.0217(12) 0.0213(11) 0.0040(9) 0.0134(9) 0.0054(9)

loop_
_atom_type_symbol
_atom_type_description
_atom_type_scat_dispersion_real
_atom_type_scat_dispersion_imag
_atom_type_scat_source
C C 0.0033 0.0016 'International Tables Vol C Tables 4.2.6.8 and 6.1.1.4'
H H 0.0000 0.0000 'International Tables Vol C Tables 4.2.6.8 and 6.1.1.4'
Co Co 0.3494 0.9721 'International Tables Vol C Tables 4.2.6.8 and 6.1.1.4'
N N 0.0061 0.0033 'International Tables Vol C Tables 4.2.6.8 and 6.1.1.4'
O O 0.0106 0.0060 'International Tables Vol C Tables 4.2.6.8 and 6.1.1.4'
Pd Pd -0.9988 1.0072 'International Tables Vol C Tables 4.2.6.8 and 6.1.1.4'
S S 0.1246 0.1234 'International Tables Vol C Tables 4.2.6.8 and 6.1.1.4'

loop_
_geom_angle_atom_site_label_1
_geom_angle_atom_site_label_2
_geom_angle_atom_site_label_3
_geom_angle
_geom_angle_site_symmetry_1
_geom_angle_site_symmetry_3
_geom_angle_publ_flag
S003 Pd01 Co02 89.052(14) 2_656 . ?
S003 Pd01 Co02 89.052(14) . . ?
S003 Pd01 S003 178.10(3) . 2_656 ?
S003 Pd01 S004 89.845(19) . . ?
S003 Pd01 S004 90.095(19) . 2_656 ?
S003 Pd01 S004 89.844(19) 2_656 2_656 ?
S003 Pd01 S004 90.095(19) 2_656 . ?
S003 Pd01 N008 90.948(14) . . ?
S003 Pd01 N008 90.948(14) 2_656 . ?
S004 Pd01 Co02 88.169(14) . . ?
S004 Pd01 Co02 88.171(14) 2_656 . ?
S004 Pd01 S004 176.34(3) 2_656 . ?
S004 Pd01 N008 91.829(14) 2_656 . ?
S004 Pd01 N008 91.831(14) . . ?
N008 Pd01 Co02 180.0 . . ?
O005 Co02 Pd01 89.34(4) . . ?
O005 Co02 Pd01 89.34(4) 2_656 . ?
O005 Co02 O005 178.68(8) . 2_656 ?
O005 Co02 O006 88.05(5) . 2_656 ?
O005 Co02 O006 88.05(5) 2_656 . ?
O005 Co02 O006 91.94(5) . . ?
O005 Co02 O006 91.94(5) 2_656 2_656 ?
O005 Co02 N007 90.66(4) 2_656 . ?
O005 Co02 N007 90.66(4) . . ?
O006 Co02 Pd01 89.86(4) . . ?
O006 Co02 Pd01 89.86(4) 2_656 . ?
O006 Co02 O006 179.73(8) . 2_656 ?
O006 Co02 N007 90.14(4) . . ?
O006 Co02 N007 90.14(4) 2_656 . ?
N007 Co02 Pd01 180.0 . . ?
C00E S003 Pd01 106.03(7) . . ?
C00D S004 Pd01 106.46(7) . . ?
C00E O005 Co02 125.35(13) . . ?
C00D O006 Co02 123.89(13) . . ?
C00F N007 Co02 121.03(12) . . ?
C00F N007 Co02 121.03(12) 2_656 . ?
C00F N007 C00F 117.9(2) . 2_656 ?
C009 N008 Pd01 121.31(12) 2_656 . ?
C009 N008 Pd01 121.31(12) . . ?
C009 N008 C009 117.4(2) 2_656 . ?
N008 C009 H009 118.3 . . ?
N008 C009 C00C 123.4(2) . . ?
C00C C009 H009 118.3 . . ?
C00G C00A H00A 120.5 . . ?
C00G C00A H00A 120.5 2_656 . ?
C00G C00A C00G 119.1(3) . 2_656 ?
C00C C00B H00B 120.4 . . ?
C00C C00B H00B 120.4 2_656 . ?
C00C C00B C00C 119.2(3) . 2_656 ?
C009 C00C H00C 120.8 . . ?
C00B C00C C009 118.3(2) . . ?
C00B C00C H00C 120.8 . . ?
O006 C00D S004 125.93(15) . . ?
O006 C00D C00H 117.76(18) . . ?
C00H C00D S004 116.30(15) . . ?
O005 C00E S003 125.64(15) . . ?
O005 C00E C00I 117.89(18) . . ?
C00I C00E S003 116.46(15) . . ?
N007 C00F H00F 118.7 . . ?
N007 C00F C00G 122.6(2) . . ?
C00G C00F H00F 118.7 . . ?
C00A C00G C00F 118.8(2) . . ?
C00A C00G H00G 120.6 . . ?
C00F C00G H00G 120.6 . . ?
C00D C00H H00D 109.5 . . ?
C00D C00H H00E 109.5 . . ?
C00D C00H H00H 109.5 . . ?
H00D C00H H00E 109.5 . . ?
H00D C00H H00H 109.5 . . ?
H00E C00H H00H 109.5 . . ?
C00E C00I H00I 109.5 . . ?
C00E C00I H00J 109.5 . . ?
C00E C00I H00K 109.5 . . ?
H00I C00I H00J 109.5 . . ?
H00I C00I H00K 109.5 . . ?
H00J C00I H00K 109.5 . . ?

loop_
_geom_bond_atom_site_label_1
_geom_bond_atom_site_label_2
_geom_bond_distance
_geom_bond_site_symmetry_2
_geom_bond_publ_flag
Pd01 Co02 2.6118(4) . ?
Pd01 S003 2.3247(5) . ?
Pd01 S003 2.3247(5) 2_656 ?
Pd01 S004 2.3316(5) . ?
Pd01 S004 2.3316(5) 2_656 ?
Pd01 N008 2.536(2) . ?
Co02 O005 2.0705(13) . ?
Co02 O005 2.0705(13) 2_656 ?
Co02 O006 2.0854(13) . ?
Co02 O006 2.0855(13) 2_656 ?
Co02 N007 2.105(2) . ?
S003 C00E 1.710(2) . ?
S004 C00D 1.705(2) . ?
O005 C00E 1.243(2) . ?
O006 C00D 1.248(2) . ?
N007 C00F 1.344(2) . ?
N007 C00F 1.344(2) 2_656 ?
N008 C009 1.339(2) . ?
N008 C009 1.339(2) 2_656 ?
C009 H009 0.9500 . ?
C009 C00C 1.385(3) . ?
C00A H00A 0.9500 . ?
C00A C00G 1.381(3) 2_656 ?
C00A C00G 1.381(3) . ?
C00B H00B 0.9500 . ?
C00B C00C 1.384(3) 2_656 ?
C00B C00C 1.384(3) . ?
C00C H00C 0.9500 . ?
C00D C00H 1.509(3) . ?
C00E C00I 1.506(3) . ?
C00F H00F 0.9500 . ?
C00F C00G 1.384(3) . ?
C00G H00G 0.9500 . ?
C00H H00D 0.9800 . ?
C00H H00E 0.9800 . ?
C00H H00H 0.9800 . ?
C00I H00I 0.9800 . ?
C00I H00J 0.9800 . ?
C00I H00K 0.9800 . ?

loop_
_geom_torsion_atom_site_label_1
_geom_torsion_atom_site_label_2
_geom_torsion_atom_site_label_3
_geom_torsion_atom_site_label_4
_geom_torsion
_geom_torsion_site_symmetry_1
_geom_torsion_site_symmetry_2
_geom_torsion_site_symmetry_3
_geom_torsion_site_symmetry_4
_geom_torsion_publ_flag
Pd01 S003 C00E O005 -5.8(2) . . . . ?
Pd01 S003 C00E C00I 174.85(14) . . . . ?
Pd01 S004 C00D O006 -8.30(19) . . . . ?
Pd01 S004 C00D C00H 172.27(13) . . . . ?
Pd01 N008 C009 C00C -179.50(14) . . . . ?
Co02 O005 C00E S003 -13.0(3) . . . . ?
Co02 O005 C00E C00I 166.40(14) . . . . ?
Co02 O006 C00D S004 -12.2(2) . . . . ?
Co02 O006 C00D C00H 167.17(13) . . . . ?
Co02 N007 C00F C00G -179.86(15) . . . . ?
N007 C00F C00G C00A -0.3(3) . . . . ?
N008 C009 C00C C00B -1.0(3) . . . . ?
C009 N008 C009 C00C 0.49(14) 2_656 . . . ?
C00C C00B C00C C009 0.45(13) 2_656 . . . ?
C00F N007 C00F C00G 0.15(15) 2_656 . . . ?
C00G C00A C00G C00F 0.13(14) 2_656 . . . ?
